data_7217740
loop_
_publ_author_name
'Kapure, Jeevak'
'Reddy, Chada Narsimha'
'Adiyala, Praveen'
'Nayak, Ranjita'
'V, Lakshma Nayak'
'Nanubolu, Jagadeesh Babu'
'Singarapu, Kiran Kumar'
'Maurya, Ram Awatar'

_publ_section_title
;
 Diastereoselective synthesis of
 spiro[cyclopropane-1,3&#x2019;-indolin]-2&#x2019;-ones through metal-free
 cyclopropanation using tosylhydrazone salts
;
_journal_name_full 'RSC Advances'
_journal_paper_doi 10.1039/C4RA05755D
_journal_year 2014
_chemical_formula_sum 'C24 H18 N2 O5'
_chemical_formula_weight 414.40
_chemical_name_systematic 2-(4-methoxybenzoyl)-3-(4-nitrophenyl)spiro[cyclopropane-1,3'-indolin]-2'-one
_space_group_IT_number 14
_symmetry_cell_setting monoclinic
_symmetry_space_group_name_Hall '-P 2yn'
_symmetry_space_group_name_H-M 'P 1 21/n 1'
_atom_sites_solution_hydrogens geom
_atom_sites_solution_primary direct
_atom_sites_solution_secondary difmap
_audit_creation_method SHELXL-97
_cell_angle_alpha 90.00
_cell_angle_beta 104.2340(10)
_cell_angle_gamma 90.00
_cell_formula_units_Z 4
_cell_length_a 10.2802(8)
_cell_length_b 11.3015(9)
_cell_length_c 18.0590(14)
_cell_measurement_reflns_used 9047
_cell_measurement_temperature 293(2)
_cell_measurement_theta_max 27.97
_cell_measurement_theta_min 2.33
_cell_volume 2033.7(3)
_computing_cell_refinement 'Bruker SMART'
_computing_data_collection 'Bruker SMART'
_computing_data_reduction 'Bruker SAINT'
_computing_molecular_graphics 'Bruker SHELXTL'
_computing_publication_material 'Bruker SHELXTL'
_computing_structure_refinement 'SHELXL-97 (Sheldrick, 1997)'
_computing_structure_solution 'SHELXS-97 (Sheldrick, 1990)'
_diffrn_ambient_temperature 293(2)
_diffrn_measured_fraction_theta_full 1.000
_diffrn_measured_fraction_theta_max 1.000
_diffrn_measurement_device_type 'CCD area detector'
_diffrn_measurement_method 'phi and omega scans'
_diffrn_radiation_monochromator graphite
_diffrn_radiation_source 'fine-focus sealed tube'
_diffrn_radiation_type MoK\a
_diffrn_radiation_wavelength 0.71073
_diffrn_reflns_av_R_equivalents 0.0255
_diffrn_reflns_av_sigmaI/netI 0.0163
_diffrn_reflns_limit_h_max 12
_diffrn_reflns_limit_h_min -12
_diffrn_reflns_limit_k_max 13
_diffrn_reflns_limit_k_min -13
_diffrn_reflns_limit_l_max 21
_diffrn_reflns_limit_l_min -21
_diffrn_reflns_number 18960
_diffrn_reflns_theta_full 25.00
_diffrn_reflns_theta_max 25.00
_diffrn_reflns_theta_min 2.09
_exptl_absorpt_coefficient_mu 0.096
_exptl_absorpt_correction_T_max 0.9857
_exptl_absorpt_correction_T_min 0.9616
_exptl_absorpt_correction_type multi-scan
_exptl_absorpt_process_details 'Bruker AXS SADABS program'
_exptl_crystal_colour yellow
_exptl_crystal_density_diffrn 1.353
_exptl_crystal_density_method 'not measured'
_exptl_crystal_description block
_exptl_crystal_F_000 864
_exptl_crystal_size_max 0.41
_exptl_crystal_size_mid 0.26
_exptl_crystal_size_min 0.15
_refine_diff_density_max 0.232
_refine_diff_density_min -0.149
_refine_diff_density_rms 0.041
_refine_ls_extinction_method none
_refine_ls_goodness_of_fit_ref 1.025
_refine_ls_hydrogen_treatment mixed
_refine_ls_matrix_type full
_refine_ls_number_parameters 285
_refine_ls_number_reflns 3579
_refine_ls_number_restraints 0
_refine_ls_restrained_S_all 1.025
_refine_ls_R_factor_all 0.0425
_refine_ls_R_factor_gt 0.0377
_refine_ls_shift/su_max 0.000
_refine_ls_shift/su_mean 0.000
_refine_ls_structure_factor_coef Fsqd
_refine_ls_weighting_details 'calc w=1/[\s^2^(Fo^2^)+(0.0554P)^2^+0.4730P] where P=(Fo^2^+2Fc^2^)/3'
_refine_ls_weighting_scheme calc
_refine_ls_wR_factor_gt 0.1000
_refine_ls_wR_factor_ref 0.1048
_reflns_number_gt 3164
_reflns_number_total 3579
_reflns_threshold_expression >2sigma(I)
_cod_data_source_file c4ra05755d2.cif
_cod_data_source_block aw71m
_cod_depositor_comments
;
The following automatic conversions were performed:

'_symmetry_cell_setting' value 'Monoclinic' changed to 'monoclinic'
according to
/usr/data/users/saulius/crontab/automatic-downloads/rss-feeds/RSC/lib/dictionaries/cif_core.dic
dictionary named 'cif_core.dic' version 2.4.2 from 2011-04-26.

Automatic conversion script
Id: cif_fix_values 2281 2013-09-26 08:29:07Z andrius 
;
_cod_original_sg_symbol_H-M 'P2(1)/n  '
_cod_database_code 7217740

loop_
_symmetry_equiv_pos_as_xyz
'x, y, z'
'-x+1/2, y+1/2, -z+1/2'
'-x, -y, -z'
'x-1/2, -y-1/2, z-1/2'

loop_
_atom_site_label
_atom_site_type_symbol
_atom_site_fract_x
_atom_site_fract_y
_atom_site_fract_z
_atom_site_U_iso_or_equiv
_atom_site_adp_type
_atom_site_occupancy
_atom_site_symmetry_multiplicity
_atom_site_calc_flag
_atom_site_refinement_flags
O2 O 0.50394(11) 0.37031(9) 0.15954(7) 0.0611(3) Uani 1 1 d .
O1 O 0.95105(11) 0.61050(10) 0.16079(6) 0.0578(3) Uani 1 1 d .
C19 C 0.90059(14) 0.33918(12) 0.12947(8) 0.0437(3) Uani 1 1 d .
C1 C 0.77538(12) 0.48686(11) 0.28988(7) 0.0400(3) Uani 1 1 d .
N1 N 0.93381(13) 0.62498(11) 0.28484(7) 0.0479(3) Uani 1 1 d .
C12 C 0.47192(13) 0.57395(12) 0.13426(8) 0.0415(3) Uani 1 1 d .
C22 C 1.12322(14) 0.28431(13) 0.07765(8) 0.0465(3) Uani 1 1 d .
C8 C 0.79887(12) 0.48572(11) 0.21240(7) 0.0394(3) Uani 1 1 d .
C9 C 0.69239(13) 0.47055(12) 0.13634(8) 0.0428(3) Uani 1 1 d .
H9 H 0.7072 0.5160 0.0929 0.051 Uiso 1 1 calc R
O5 O 1.31666(12) 0.17868(11) 0.08196(7) 0.0689(3) Uani 1 1 d .
C11 C 0.55014(13) 0.46319(12) 0.14295(8) 0.0442(3) Uani 1 1 d .
C6 C 0.86026(13) 0.57241(11) 0.33174(8) 0.0425(3) Uani 1 1 d .
C15 C 0.32402(15) 0.78148(13) 0.12939(9) 0.0499(4) Uani 1 1 d .
C7 C 0.90460(13) 0.57899(12) 0.21346(8) 0.0423(3) Uani 1 1 d .
N2 N 1.24575(13) 0.26098(12) 0.05261(7) 0.0557(3) Uani 1 1 d .
O3 O 0.26260(12) 0.88793(11) 0.12794(8) 0.0742(4) Uani 1 1 d .
C17 C 0.34343(14) 0.57259(13) 0.14682(8) 0.0474(3) Uani 1 1 d .
H17 H 0.3069 0.5009 0.1570 0.057 Uiso 1 1 calc R
C2 C 0.69785(15) 0.41852(14) 0.32605(9) 0.0514(4) Uani 1 1 d .
H2 H 0.6420 0.3597 0.2996 0.062 Uiso 1 1 calc R
C13 C 0.52336(14) 0.68238(13) 0.11783(8) 0.0472(3) Uani 1 1 d .
H13 H 0.6085 0.6854 0.1087 0.057 Uiso 1 1 calc R
C10 C 0.78843(13) 0.37284(12) 0.16414(8) 0.0426(3) Uani 1 1 d .
H10 H 0.7489 0.3057 0.1851 0.051 Uiso 1 1 calc R
C16 C 0.26919(14) 0.67446(14) 0.14451(9) 0.0519(4) Uani 1 1 d .
H16 H 0.1836 0.6717 0.1529 0.062 Uiso 1 1 calc R
C21 C 1.11373(16) 0.24104(15) 0.14718(9) 0.0573(4) Uani 1 1 d .
H21 H 1.1815 0.1941 0.1764 0.069 Uiso 1 1 calc R
C14 C 0.45053(15) 0.78459(13) 0.11492(9) 0.0514(4) Uani 1 1 d .
H14 H 0.4858 0.8560 0.1033 0.062 Uiso 1 1 calc R
C5 C 0.86814(16) 0.59400(14) 0.40755(9) 0.0551(4) Uani 1 1 d .
H5 H 0.9250 0.6519 0.4344 0.066 Uiso 1 1 calc R
C24 C 0.91044(16) 0.37597(14) 0.05824(8) 0.0547(4) Uani 1 1 d .
H24 H 0.8406 0.4192 0.0275 0.066 Uiso 1 1 calc R
C20 C 1.00188(16) 0.26870(15) 0.17266(9) 0.0560(4) Uani 1 1 d .
H20 H 0.9940 0.2397 0.2196 0.067 Uiso 1 1 calc R
O4 O 1.27119(14) 0.32497(14) 0.00376(8) 0.0829(4) Uani 1 1 d .
C4 C 0.78814(17) 0.52623(16) 0.44247(9) 0.0629(4) Uani 1 1 d .
H4 H 0.7903 0.5393 0.4936 0.075 Uiso 1 1 calc R
C3 C 0.70526(16) 0.43960(16) 0.40245(9) 0.0617(4) Uani 1 1 d .
H3 H 0.6533 0.3945 0.4273 0.074 Uiso 1 1 calc R
C23 C 1.02222(16) 0.34977(14) 0.03172(8) 0.0550(4) Uani 1 1 d .
H23 H 1.0290 0.3758 -0.0161 0.066 Uiso 1 1 calc R
C18 C 0.1348(2) 0.8913(2) 0.1434(2) 0.1256(11) Uani 1 1 d .
H18A H 0.0750 0.8398 0.1086 0.188 Uiso 1 1 calc R
H18B H 0.1007 0.9707 0.1372 0.188 Uiso 1 1 calc R
H18C H 0.1417 0.8656 0.1949 0.188 Uiso 1 1 calc R
H1N H 0.9874(18) 0.6819(16) 0.2990(10) 0.064(5) Uiso 1 1 d .

loop_
_atom_site_aniso_label
_atom_site_aniso_U_11
_atom_site_aniso_U_22
_atom_site_aniso_U_33
_atom_site_aniso_U_23
_atom_site_aniso_U_13
_atom_site_aniso_U_12
O2 0.0465(6) 0.0425(6) 0.0898(8) 0.0083(5) 0.0083(5) -0.0048(5)
O1 0.0573(6) 0.0613(7) 0.0609(6) 0.0018(5) 0.0263(5) -0.0111(5)
C19 0.0448(7) 0.0397(7) 0.0446(7) -0.0044(6) 0.0070(6) 0.0053(6)
C1 0.0355(7) 0.0373(7) 0.0472(7) 0.0009(6) 0.0102(5) 0.0018(5)
N1 0.0475(7) 0.0421(7) 0.0547(7) -0.0040(5) 0.0138(6) -0.0125(6)
C12 0.0368(7) 0.0435(7) 0.0430(7) 0.0005(6) 0.0075(5) -0.0013(6)
C22 0.0479(8) 0.0464(8) 0.0451(8) -0.0058(6) 0.0111(6) 0.0075(6)
C8 0.0349(7) 0.0373(7) 0.0462(7) -0.0011(5) 0.0104(5) 0.0001(5)
C9 0.0404(7) 0.0422(7) 0.0443(7) -0.0003(6) 0.0079(6) 0.0028(6)
O5 0.0561(7) 0.0702(8) 0.0792(8) -0.0060(6) 0.0144(6) 0.0204(6)
C11 0.0389(7) 0.0431(8) 0.0469(7) -0.0008(6) 0.0036(6) -0.0025(6)
C6 0.0403(7) 0.0375(7) 0.0499(8) -0.0010(6) 0.0115(6) 0.0004(6)
C15 0.0455(8) 0.0483(8) 0.0553(8) 0.0009(7) 0.0110(6) 0.0081(6)
C7 0.0366(7) 0.0403(7) 0.0513(8) 0.0015(6) 0.0135(6) 0.0010(5)
N2 0.0519(7) 0.0629(8) 0.0525(7) -0.0084(6) 0.0129(6) 0.0092(6)
O3 0.0622(7) 0.0568(7) 0.1083(10) 0.0031(7) 0.0300(7) 0.0168(6)
C17 0.0393(7) 0.0480(8) 0.0544(8) 0.0016(6) 0.0107(6) -0.0061(6)
C2 0.0436(8) 0.0541(9) 0.0562(9) 0.0032(7) 0.0113(6) -0.0103(6)
C13 0.0391(7) 0.0489(8) 0.0568(8) 0.0054(6) 0.0180(6) 0.0009(6)
C10 0.0413(7) 0.0377(7) 0.0476(7) -0.0023(6) 0.0084(6) 0.0003(6)
C16 0.0353(7) 0.0610(9) 0.0606(9) -0.0029(7) 0.0141(6) 0.0000(6)
C21 0.0555(9) 0.0645(10) 0.0503(9) 0.0078(7) 0.0100(7) 0.0225(8)
C14 0.0512(8) 0.0433(8) 0.0618(9) 0.0075(7) 0.0178(7) -0.0002(6)
C5 0.0588(9) 0.0541(9) 0.0514(8) -0.0068(7) 0.0119(7) -0.0067(7)
C24 0.0552(9) 0.0604(9) 0.0463(8) 0.0063(7) 0.0080(7) 0.0202(7)
C20 0.0606(9) 0.0629(10) 0.0453(8) 0.0107(7) 0.0147(7) 0.0183(8)
O4 0.0792(9) 0.1077(11) 0.0730(8) 0.0187(8) 0.0400(7) 0.0185(8)
C4 0.0653(10) 0.0781(11) 0.0472(8) -0.0015(8) 0.0173(7) -0.0036(9)
C3 0.0538(9) 0.0780(11) 0.0559(9) 0.0115(8) 0.0185(7) -0.0106(8)
C23 0.0617(9) 0.0608(9) 0.0436(8) 0.0066(7) 0.0154(7) 0.0155(7)
C18 0.0725(15) 0.0800(15) 0.238(4) -0.0179(19) 0.0638(19) 0.0209(12)

loop_
_atom_type_symbol
_atom_type_description
_atom_type_scat_dispersion_real
_atom_type_scat_dispersion_imag
_atom_type_scat_source
C C 0.0033 0.0016 'International Tables Vol C Tables 4.2.6.8 and 6.1.1.4'
H H 0.0000 0.0000 'International Tables Vol C Tables 4.2.6.8 and 6.1.1.4'
N N 0.0061 0.0033 'International Tables Vol C Tables 4.2.6.8 and 6.1.1.4'
O O 0.0106 0.0060 'International Tables Vol C Tables 4.2.6.8 and 6.1.1.4'

loop_
_geom_angle_atom_site_label_1
_geom_angle_atom_site_label_2
_geom_angle_atom_site_label_3
_geom_angle
C24 C19 C20 118.69(13)
C24 C19 C10 123.83(12)
C20 C19 C10 117.46(13)
C2 C1 C6 119.19(13)
C2 C1 C8 133.59(13)
C6 C1 C8 107.06(11)
C7 N1 C6 112.78(12)
C7 N1 H1N 123.8(12)
C6 N1 H1N 123.3(12)
C17 C12 C13 117.91(12)
C17 C12 C11 119.13(12)
C13 C12 C11 122.87(12)
C21 C22 C23 122.04(14)
C21 C22 N2 118.59(13)
C23 C22 N2 119.37(13)
C1 C8 C7 105.46(11)
C1 C8 C10 122.72(11)
C7 C8 C10 122.48(11)
C1 C8 C9 126.83(11)
C7 C8 C9 116.10(11)
C10 C8 C9 57.72(8)
C10 C9 C11 120.85(12)
C10 C9 C8 60.89(9)
C11 C9 C8 115.36(11)
C10 C9 H9 116.1
C11 C9 H9 116.1
C8 C9 H9 116.1
O2 C11 C12 121.43(12)
O2 C11 C9 120.94(13)
C12 C11 C9 117.48(12)
C5 C6 C1 122.65(13)
C5 C6 N1 128.31(13)
C1 C6 N1 109.01(12)
O3 C15 C14 115.29(14)
O3 C15 C16 124.51(14)
C14 C15 C16 120.20(13)
O1 C7 N1 126.43(13)
O1 C7 C8 127.82(13)
N1 C7 C8 105.69(11)
O4 N2 O5 123.77(14)
O4 N2 C22 118.12(13)
O5 N2 C22 118.10(14)
C15 O3 C18 118.19(15)
C16 C17 C12 121.76(13)
C16 C17 H17 119.1
C12 C17 H17 119.1
C3 C2 C1 118.53(14)
C3 C2 H2 120.7
C1 C2 H2 120.7
C14 C13 C12 121.09(13)
C14 C13 H13 119.5
C12 C13 H13 119.5
C9 C10 C19 124.53(12)
C9 C10 C8 61.39(9)
C19 C10 C8 119.85(11)
C9 C10 H10 113.7
C19 C10 H10 113.7
C8 C10 H10 113.7
C17 C16 C15 119.04(13)
C17 C16 H16 120.5
C15 C16 H16 120.5
C22 C21 C20 118.57(14)
C22 C21 H21 120.7
C20 C21 H21 120.7
C13 C14 C15 119.98(13)
C13 C14 H14 120.0
C15 C14 H14 120.0
C6 C5 C4 117.38(14)
C6 C5 H5 121.3
C4 C5 H5 121.3
C19 C24 C23 121.12(13)
C19 C24 H24 119.4
C23 C24 H24 119.4
C21 C20 C19 121.04(14)
C21 C20 H20 119.5
C19 C20 H20 119.5
C3 C4 C5 120.90(15)
C3 C4 H4 119.6
C5 C4 H4 119.6
C4 C3 C2 121.33(15)
C4 C3 H3 119.3
C2 C3 H3 119.3
C22 C23 C24 118.39(14)
C22 C23 H23 120.8
C24 C23 H23 120.8
O3 C18 H18A 109.5
O3 C18 H18B 109.5
H18A C18 H18B 109.5
O3 C18 H18C 109.5
H18A C18 H18C 109.5
H18B C18 H18C 109.5

loop_
_geom_bond_atom_site_label_1
_geom_bond_atom_site_label_2
_geom_bond_distance
O2 C11 1.2195(17)
O1 C7 1.2176(16)
C19 C24 1.379(2)
C19 C20 1.388(2)
C19 C10 1.4904(19)
C1 C2 1.3836(19)
C1 C6 1.3939(19)
C1 C8 1.4774(18)
N1 C7 1.3534(19)
N1 C6 1.3989(18)
N1 H1N 0.845(19)
C12 C17 1.3943(19)
C12 C13 1.3952(19)
C12 C11 1.4751(19)
C22 C21 1.373(2)
C22 C23 1.375(2)
C22 N2 1.4632(19)
C8 C7 1.5109(18)
C8 C10 1.5338(18)
C8 C9 1.5411(18)
C9 C10 1.4841(18)
C9 C11 1.4986(19)
C9 H9 0.9800
O5 N2 1.2196(17)
C6 C5 1.373(2)
C15 O3 1.3559(18)
C15 C14 1.388(2)
C15 C16 1.390(2)
N2 O4 1.2179(18)
O3 C18 1.409(2)
C17 C16 1.376(2)
C17 H17 0.9300
C2 C3 1.384(2)
C2 H2 0.9300
C13 C14 1.371(2)
C13 H13 0.9300
C10 H10 0.9800
C16 H16 0.9300
C21 C20 1.375(2)
C21 H21 0.9300
C14 H14 0.9300
C5 C4 1.384(2)
C5 H5 0.9300
C24 C23 1.381(2)
C24 H24 0.9300
C20 H20 0.9300
C4 C3 1.380(2)
C4 H4 0.9300
C3 H3 0.9300
C23 H23 0.9300
C18 H18A 0.9600
C18 H18B 0.9600
C18 H18C 0.9600
